data_2213542
loop_
_publ_author_name
'Yu-Yuan Ye'

_publ_section_title
;
 Methyl 4-tolyl sulfone
;
_journal_coeditor_code SG2165
_journal_issue 5
_journal_name_full 'Acta Crystallographica Section E'
_journal_page_first o2652
_journal_page_last o2652
_journal_paper_doi 10.1107/S1600536807018545
_journal_volume 63
_journal_year 2007
_chemical_formula_iupac 'C8 H10 O2 S'
_chemical_formula_moiety 'C8 H10 O2 S'
_chemical_formula_sum 'C8 H10 O2 S'
_chemical_formula_weight 170.23
_chemical_name_systematic
;
Methyl 4-tolyl sulfone
;
_space_group_IT_number 14
_symmetry_cell_setting monoclinic
_symmetry_space_group_name_Hall '-P 2ybc'
_symmetry_space_group_name_H-M 'P 1 21/c 1'
_atom_sites_solution_hydrogens geom
_atom_sites_solution_primary direct
_atom_sites_solution_secondary difmap
_audit_creation_method SHELXL-97
_cell_angle_alpha 90.00
_cell_angle_beta 96.5140(10)
_cell_angle_gamma 90.00
_cell_formula_units_Z 4
_cell_length_a 5.7272(2)
_cell_length_b 7.9162(2)
_cell_length_c 18.7857(5)
_cell_measurement_reflns_used 25
_cell_measurement_temperature 298(2)
_cell_measurement_theta_max 13.91
_cell_measurement_theta_min 9.88
_cell_volume 846.20(4)
_computing_cell_refinement 'CAD-4 EXPRESS'
_computing_data_collection 'CAD-4 EXPRESS (Enraf--Nonius, 1994)'
_computing_data_reduction 'XCAD4 (Harms & Wocadlo, 1995)'
_computing_molecular_graphics 'ORTEP-3 for Windows (Farrugia, 1997)'
_computing_publication_material 'WinGX (Farrugia, 1999)'
_computing_structure_refinement 'SHELXL97 (Sheldrick, 1997)'
_computing_structure_solution 'SHELXS97 (Sheldrick, 1997)'
_diffrn_ambient_temperature 298(2)
_diffrn_measured_fraction_theta_full 0.975
_diffrn_measured_fraction_theta_max 0.985
_diffrn_measurement_device_type 'Enraf--Nonius CAD-4'
_diffrn_measurement_method \w/2\q
_diffrn_radiation_monochromator graphite
_diffrn_radiation_source 'fine-focus sealed tube'
_diffrn_radiation_type MoK\a
_diffrn_radiation_wavelength 0.71073
_diffrn_reflns_av_R_equivalents 0.0207
_diffrn_reflns_av_sigmaI/netI 0.0150
_diffrn_reflns_limit_h_max 7
_diffrn_reflns_limit_h_min -7
_diffrn_reflns_limit_k_max 10
_diffrn_reflns_limit_k_min -10
_diffrn_reflns_limit_l_max 25
_diffrn_reflns_limit_l_min -25
_diffrn_reflns_number 11134
_diffrn_reflns_theta_full 28.23
_diffrn_reflns_theta_max 28.23
_diffrn_reflns_theta_min 2.18
_diffrn_standards_decay_% 0.3
_diffrn_standards_interval_time 60
_diffrn_standards_number 3
_exptl_absorpt_coefficient_mu 0.329
_exptl_absorpt_correction_T_max 0.9372
_exptl_absorpt_correction_T_min 0.9223
_exptl_absorpt_correction_type multi-scan
_exptl_absorpt_process_details '(ABSCOR; Higashi, 1995)'
_exptl_crystal_colour colorless
_exptl_crystal_density_diffrn 1.336
_exptl_crystal_density_method 'not measured'
_exptl_crystal_description prismatic
_exptl_crystal_F_000 360
_exptl_crystal_size_max 0.25
_exptl_crystal_size_mid 0.20
_exptl_crystal_size_min 0.20
_refine_diff_density_max 0.258
_refine_diff_density_min -0.237
_refine_ls_extinction_coef 0.009(3)
_refine_ls_extinction_expression Fc^*^=kFc[1+0.001xFc^2^\l^3^/sin(2\q)]^-1/4^
_refine_ls_extinction_method SHELXL97
_refine_ls_goodness_of_fit_ref 1.094
_refine_ls_hydrogen_treatment constr
_refine_ls_matrix_type full
_refine_ls_number_parameters 101
_refine_ls_number_reflns 2041
_refine_ls_number_restraints 0
_refine_ls_restrained_S_all 1.094
_refine_ls_R_factor_all 0.0403
_refine_ls_R_factor_gt 0.0350
_refine_ls_shift/su_max 0.000
_refine_ls_shift/su_mean 0.000
_refine_ls_structure_factor_coef Fsqd
_refine_ls_weighting_details 'calc w=1/[\s^2^(Fo^2^)+(0.0572P)^2^+0.1531P] where P=(Fo^2^+2Fc^2^)/3'
_refine_ls_weighting_scheme calc
_refine_ls_wR_factor_gt 0.1046
_refine_ls_wR_factor_ref 0.1093
_reflns_number_gt 1773
_reflns_number_total 2041
_reflns_threshold_expression I>2\s(I)
_cod_data_source_file sg2165.cif
_cod_data_source_block I
_cod_original_sg_symbol_H-M 'P 21/c'
_cod_database_code 2213542
_cod_database_fobs_code 2213542

loop_
_symmetry_equiv_pos_as_xyz
'x, y, z'
'-x, y+1/2, -z+1/2'
'-x, -y, -z'
'x, -y-1/2, z-1/2'

loop_
_atom_site_type_symbol
_atom_site_label
_atom_site_fract_x
_atom_site_fract_y
_atom_site_fract_z
_atom_site_U_iso_or_equiv
_atom_site_adp_type
_atom_site_calc_flag
_atom_site_refinement_flags
_atom_site_occupancy
O O1 0.2439(2) 0.81084(15) 0.06740(6) 0.0696(4) Uani d . 1
O O2 0.6068(2) 0.9756(2) 0.09536(7) 0.0791(4) Uani d . 1
S S1 0.35964(7) 0.95683(5) 0.099533(19) 0.05110(17) Uani d . 1
C C1 0.3139(3) 0.96216(17) 0.19100(8) 0.0435(3) Uani d . 1
C C3 0.4491(3) 1.0388(2) 0.31124(9) 0.0556(4) Uani d . 1
H H3 0.5635 1.0873 0.3441 0.067 Uiso calc R 1
C C2 0.4838(3) 1.0346(2) 0.23968(9) 0.0525(4) Uani d . 1
H H4 0.6195 1.0799 0.2245 0.063 Uiso calc R 1
C C4 0.2490(3) 0.97301(18) 0.33535(8) 0.0502(4) Uani d . 1
C C5 0.0814(3) 0.9003(2) 0.28502(9) 0.0560(4) Uani d . 1
H H7 -0.0544 0.8548 0.3001 0.067 Uiso calc R 1
C C6 0.1123(3) 0.8943(2) 0.21331(8) 0.0524(4) Uani d . 1
H H8 -0.0011 0.8451 0.1804 0.063 Uiso calc R 1
C C8 0.2140(4) 1.1359(2) 0.06245(9) 0.0653(5) Uani d . 1
H H9A 0.0484 1.1248 0.0653 0.098 Uiso calc R 1
H H9B 0.2416 1.1467 0.0132 0.098 Uiso calc R 1
H H9C 0.2720 1.2344 0.0885 0.098 Uiso calc R 1
C C7 0.2132(4) 0.9822(3) 0.41361(10) 0.0734(5) Uani d . 1
H H10A 0.3471 1.0351 0.4399 0.110 Uiso calc R 1
H H10B 0.1949 0.8702 0.4317 0.110 Uiso calc R 1
H H10C 0.0748 1.0472 0.4190 0.110 Uiso calc R 1

loop_
_atom_site_aniso_label
_atom_site_aniso_U_11
_atom_site_aniso_U_22
_atom_site_aniso_U_33
_atom_site_aniso_U_12
_atom_site_aniso_U_13
_atom_site_aniso_U_23
O1 0.0963(10) 0.0634(7) 0.0455(6) 0.0132(6) -0.0075(6) -0.0105(5)
O2 0.0540(7) 0.1354(13) 0.0490(7) 0.0164(7) 0.0107(5) 0.0012(7)
S1 0.0517(3) 0.0644(3) 0.0364(2) 0.01429(15) 0.00173(15) -0.00173(14)
C1 0.0433(7) 0.0488(7) 0.0374(7) 0.0055(5) 0.0004(5) -0.0011(5)
C3 0.0642(10) 0.0577(9) 0.0428(8) -0.0133(7) -0.0026(7) -0.0056(6)
C2 0.0491(8) 0.0612(9) 0.0466(9) -0.0106(6) 0.0029(6) -0.0016(6)
C4 0.0619(9) 0.0470(7) 0.0417(8) 0.0026(6) 0.0067(7) 0.0011(6)
C5 0.0465(8) 0.0677(9) 0.0544(9) -0.0056(7) 0.0084(6) 0.0030(7)
C6 0.0424(7) 0.0647(9) 0.0482(8) -0.0039(6) -0.0031(6) -0.0050(7)
C8 0.0828(12) 0.0649(10) 0.0474(9) 0.0176(9) 0.0042(8) 0.0067(7)
C7 0.0960(15) 0.0810(12) 0.0448(10) -0.0068(11) 0.0151(9) -0.0005(8)

loop_
_atom_type_symbol
_atom_type_description
_atom_type_scat_dispersion_real
_atom_type_scat_dispersion_imag
_atom_type_scat_source
C C 0.0033 0.0016 'International Tables Vol C Tables 4.2.6.8 and 6.1.1.4'
H H 0.0000 0.0000 'International Tables Vol C Tables 4.2.6.8 and 6.1.1.4'
O O 0.0106 0.0060 'International Tables Vol C Tables 4.2.6.8 and 6.1.1.4'
S S 0.1246 0.1234 'International Tables Vol C Tables 4.2.6.8 and 6.1.1.4'

loop_
_geom_angle_atom_site_label_1
_geom_angle_atom_site_label_2
_geom_angle_atom_site_label_3
_geom_angle
O1 S1 O2 118.25(9)
O1 S1 C8 108.01(9)
O2 S1 C8 108.88(10)
O1 S1 C1 108.45(7)
O2 S1 C1 107.85(7)
C8 S1 C1 104.55(7)
C6 C1 C2 120.72(14)
C6 C1 S1 120.45(11)
C2 C1 S1 118.83(12)
C4 C3 C2 121.76(14)
C4 C3 H3 119.1
C2 C3 H3 119.1
C3 C2 C1 119.06(15)
C3 C2 H4 120.5
C1 C2 H4 120.5
C3 C4 C5 117.83(14)
C3 C4 C7 120.72(16)
C5 C4 C7 121.45(16)
C6 C5 C4 121.47(15)
C6 C5 H7 119.3
C4 C5 H7 119.3
C5 C6 C1 119.16(14)
C5 C6 H8 120.4
C1 C6 H8 120.4
S1 C8 H9A 109.5
S1 C8 H9B 109.5
H9A C8 H9B 109.5
S1 C8 H9C 109.5
H9A C8 H9C 109.5
H9B C8 H9C 109.5
C4 C7 H10A 109.5
C4 C7 H10B 109.5
H10A C7 H10B 109.5
C4 C7 H10C 109.5
H10A C7 H10C 109.5
H10B C7 H10C 109.5

loop_
_geom_bond_atom_site_label_1
_geom_bond_atom_site_label_2
_geom_bond_distance
O1 S1 1.4313(13)
O2 S1 1.4344(14)
S1 C8 1.7487(17)
S1 C1 1.7677(15)
C1 C6 1.381(2)
C1 C2 1.382(2)
C3 C4 1.381(2)
C3 C2 1.381(2)
C3 H3 0.9300
C2 H4 0.9300
C4 C5 1.393(2)
C4 C7 1.509(2)
C5 C6 1.379(2)
C5 H7 0.9300
C6 H8 0.9300
C8 H9A 0.9600
C8 H9B 0.9600
C8 H9C 0.9600
C7 H10A 0.9600
C7 H10B 0.9600
C7 H10C 0.9600

loop_
_geom_hbond_atom_site_label_D
_geom_hbond_atom_site_label_H
_geom_hbond_atom_site_label_A
_geom_hbond_site_symmetry_A
_geom_hbond_distance_DH
_geom_hbond_distance_HA
_geom_hbond_distance_DA
_geom_hbond_angle_DHA
C8 H9B O2 3_675 0.96 2.50 3.363(2) 149.5
C3 H3 O1 2_655 0.93 2.59 3.4665(19) 157.6

loop_
_geom_torsion_atom_site_label_1
_geom_torsion_atom_site_label_2
_geom_torsion_atom_site_label_3
_geom_torsion_atom_site_label_4
_geom_torsion
O1 S1 C1 C6 -29.76(14)
O2 S1 C1 C6 -158.93(13)
C8 S1 C1 C6 85.30(14)
O1 S1 C1 C2 149.93(12)
O2 S1 C1 C2 20.76(15)
C8 S1 C1 C2 -95.02(14)
C4 C3 C2 C1 -0.2(2)
C6 C1 C2 C3 -0.2(2)
S1 C1 C2 C3 -179.88(12)
C2 C3 C4 C5 0.4(2)
C2 C3 C4 C7 -178.81(16)
C3 C4 C5 C6 -0.2(2)
C7 C4 C5 C6 178.95(16)
C4 C5 C6 C1 -0.1(2)
C2 C1 C6 C5 0.3(2)
S1 C1 C6 C5 -179.98(12)

loop_
_cod_related_entry_id
_cod_related_entry_database
_cod_related_entry_code
1 ChemSpider 17493
